data_2215305
loop_
_publ_author_name
'Bing-Xin Liu'
'Guang-Hua Chen'
'Liang-Jun Zhang'

_publ_section_title
;<i>catena</i>-Poly[[[diaqua(3-nitrobenzoato-\k^2^<i>O</i>,<i>O</i>')erbium(III)]-di-\m-3-nitrobenzoato-\k^4^<i>O</i>:<i>O</i>']
 2,2'-diamino-4,4'-bi-1,3-thiazole]
;
_journal_coeditor_code XU2305
_journal_issue 9
_journal_name_full 'Acta Crystallographica Section E'
_journal_page_first m2263
_journal_page_last m2264
_journal_paper_doi 10.1107/S1600536807037087
_journal_volume 63
_journal_year 2007
_chemical_formula_iupac '[Er (C7 H4 N O4)3 (H2 O)2], C6 H6 N4 S2'
_chemical_formula_moiety 'C21 H16 Er N3 O14, C6 H6 N4 S2'
_chemical_formula_sum 'C27 H22 Er N7 O14 S2'
_chemical_formula_weight 899.90
_chemical_name_systematic
;
catena-Poly[[[diaqua(3-nitrobenzoato-\k^2^O,O')erbium(III)]-di-\m-3-\
nitrobenzoato-\k^4^O:O'] 2,2'-diamino-4,4'-bi-1,3-thiazole]
;
_space_group_IT_number 2
_symmetry_cell_setting triclinic
_symmetry_space_group_name_Hall '-P 1'
_symmetry_space_group_name_H-M 'P -1'
_atom_sites_solution_hydrogens geom
_atom_sites_solution_primary direct
_atom_sites_solution_secondary difmap
_audit_creation_method SHELXL-97
_cell_angle_alpha 68.1480(10)
_cell_angle_beta 86.3520(10)
_cell_angle_gamma 75.5530(10)
_cell_formula_units_Z 2
_cell_length_a 9.6739(7)
_cell_length_b 12.9930(10)
_cell_length_c 14.5927(11)
_cell_measurement_reflns_used 5670
_cell_measurement_temperature 295(2)
_cell_measurement_theta_max 25.0
_cell_measurement_theta_min 2.0
_cell_volume 1647.7(2)
_computing_cell_refinement PROCESS-AUTO
_computing_data_collection 'PROCESS-AUTO (Rigaku, 1998)'
_computing_data_reduction 'CrystalStructure (Rigaku/MSC, 2002)'
_computing_molecular_graphics 'ORTEP-3 for Windows (Farrugia, 1997)'
_computing_publication_material 'WinGX (Farrugia, 1999)'
_computing_structure_refinement 'SHELXL97 (Sheldrick, 1997)'
_computing_structure_solution 'SIR92 (Altomare <i>et al.</i>,  1993)'
_diffrn_ambient_temperature 295(2)
_diffrn_detector_area_resol_mean 10.0
_diffrn_measured_fraction_theta_full 0.98
_diffrn_measured_fraction_theta_max 0.98
_diffrn_measurement_device_type 'Rigaku R-AXIS RAPID IP'
_diffrn_measurement_method \w
_diffrn_radiation_monochromator graphite
_diffrn_radiation_source 'fine-focus sealed tube'
_diffrn_radiation_type MoK\a
_diffrn_radiation_wavelength 0.71073
_diffrn_reflns_av_R_equivalents 0.022
_diffrn_reflns_av_sigmaI/netI 0.046
_diffrn_reflns_limit_h_max 11
_diffrn_reflns_limit_h_min -9
_diffrn_reflns_limit_k_max 15
_diffrn_reflns_limit_k_min -12
_diffrn_reflns_limit_l_max 17
_diffrn_reflns_limit_l_min -16
_diffrn_reflns_number 8623
_diffrn_reflns_theta_full 25.0
_diffrn_reflns_theta_max 25.0
_diffrn_reflns_theta_min 2.1
_diffrn_standards_interval_count 0
_diffrn_standards_interval_time 0
_diffrn_standards_number 0
_exptl_absorpt_coefficient_mu 2.753
_exptl_absorpt_correction_T_max 0.680
_exptl_absorpt_correction_T_min 0.560
_exptl_absorpt_correction_type multi-scan
_exptl_absorpt_process_details '(ABSCOR; Higashi, 1995)'
_exptl_crystal_colour red
_exptl_crystal_density_diffrn 1.814
_exptl_crystal_density_method 'not measured'
_exptl_crystal_description prism
_exptl_crystal_F_000 890
_exptl_crystal_size_max 0.20
_exptl_crystal_size_mid 0.17
_exptl_crystal_size_min 0.14
_refine_diff_density_max 0.56
_refine_diff_density_min -0.73
_refine_ls_extinction_method none
_refine_ls_goodness_of_fit_ref 1.039
_refine_ls_hydrogen_treatment constr
_refine_ls_matrix_type full
_refine_ls_number_parameters 460
_refine_ls_number_reflns 5731
_refine_ls_number_restraints 0
_refine_ls_restrained_S_all 1.039
_refine_ls_R_factor_all 0.038
_refine_ls_R_factor_gt 0.032
_refine_ls_shift/su_max 0.001
_refine_ls_shift/su_mean 0.000
_refine_ls_structure_factor_coef Fsqd
_refine_ls_weighting_details 'calc w=1/[\s^2^(Fo^2^)+(0.0253P)^2^+0.8606P] where P=(Fo^2^+2Fc^2^)/3'
_refine_ls_weighting_scheme calc
_refine_ls_wR_factor_gt 0.064
_refine_ls_wR_factor_ref 0.066
_reflns_number_gt 5127
_reflns_number_total 5731
_reflns_threshold_expression I>2\s(I)
_cod_data_source_file xu2305.cif
_cod_data_source_block I
_cod_database_code 2215305
_cod_database_fobs_code 2215305

loop_
_symmetry_equiv_pos_as_xyz
'x, y, z'
'-x, -y, -z'

loop_
_atom_site_type_symbol
_atom_site_label
_atom_site_fract_x
_atom_site_fract_y
_atom_site_fract_z
_atom_site_U_iso_or_equiv
_atom_site_adp_type
_atom_site_calc_flag
_atom_site_refinement_flags
_atom_site_occupancy
Er Er 0.23836(2) 0.534282(16) 0.488335(14) 0.02794(7) Uani d . 1
O O1 0.0653(3) 0.7073(2) 0.4698(2) 0.0404(8) Uani d . 1
H H1A -0.0140 0.6984 0.4654 0.048 Uiso d R 1
H H1B 0.0630 0.7445 0.5034 0.048 Uiso d R 1
O O2 0.3274(3) 0.6254(3) 0.5816(2) 0.0411(8) Uani d . 1
H H2A 0.4053 0.5942 0.6099 0.049 Uiso d R 1
H H2B 0.3058 0.6920 0.5776 0.049 Uiso d R 1
O O11 0.3646(3) 0.4181(3) 0.3984(2) 0.0411(8) Uani d . 1
O O12 0.2065(3) 0.3474(2) 0.5022(2) 0.0378(7) Uani d . 1
O O13 0.3152(4) -0.0827(3) 0.5920(3) 0.0612(10) Uani d . 1
O O14 0.3511(4) -0.1456(3) 0.4731(3) 0.0708(12) Uani d . 1
O O21 0.0899(3) 0.5813(3) 0.3549(2) 0.0439(8) Uani d . 1
O O22 -0.1017(3) 0.5123(3) 0.3786(2) 0.0446(8) Uani d . 1
O O23 -0.4305(5) 0.6104(5) 0.1072(4) 0.1089(19) Uani d . 1
O O24 -0.4168(5) 0.7462(4) -0.0301(3) 0.1030(17) Uani d . 1
O O31 0.3488(3) 0.6566(3) 0.3733(2) 0.0420(8) Uani d . 1
O O32 0.5808(3) 0.5949(3) 0.4063(2) 0.0453(8) Uani d . 1
O O33 0.7828(6) 1.0268(5) 0.1239(4) 0.124(2) Uani d . 1
O O34 0.8555(5) 0.8901(5) 0.2628(4) 0.0907(15) Uani d . 1
N N11 0.3339(4) -0.0681(4) 0.5054(4) 0.0508(11) Uani d . 1
N N21 -0.3713(6) 0.6810(5) 0.0532(4) 0.0677(15) Uani d . 1
N N31 0.7672(6) 0.9441(5) 0.1964(4) 0.0699(14) Uani d . 1
N N41 0.0331(4) 0.8453(3) 0.5768(3) 0.0332(8) Uani d . 1
N N42 0.0566(5) 0.6783(3) 0.7180(3) 0.0520(11) Uani d . 1
H H42A 0.0793 0.6283 0.6901 0.062 Uiso d R 1
H H42B 0.0619 0.6540 0.7798 0.062 Uiso d R 1
N N51 -0.8833(4) 0.5964(3) -0.0659(3) 0.0472(10) Uani d . 1
N N52 -0.6912(5) 0.6844(4) -0.0938(4) 0.0840(17) Uani d . 1
H H52A -0.6039 0.6718 -0.0733 0.101 Uiso d R 1
H H52B -0.7197 0.7411 -0.1494 0.101 Uiso d R 1
S S41 -0.00548(15) 0.88246(11) 0.73874(9) 0.0470(3) Uani d . 1
S S51 -0.70468(15) 0.51627(13) 0.08145(11) 0.0623(4) Uani d . 1
C C11 0.3284(5) 0.2406(4) 0.4055(3) 0.0366(11) Uani d . 1
C C12 0.3083(4) 0.1363(4) 0.4694(4) 0.0368(11) Uani d . 1
H H12 0.2738 0.1269 0.5322 0.044 Uiso calc R 1
C C13 0.3416(5) 0.0458(4) 0.4361(4) 0.0421(12) Uani d . 1
C C14 0.3832(6) 0.0586(5) 0.3419(4) 0.0569(15) Uani d . 1
H H14 0.3995 -0.0025 0.3207 0.068 Uiso calc R 1
C C15 0.4004(6) 0.1631(5) 0.2796(4) 0.0625(16) Uani d . 1
H H15 0.4283 0.1737 0.2152 0.075 Uiso calc R 1
C C16 0.3765(5) 0.2529(4) 0.3121(4) 0.0468(12) Uani d . 1
H H16 0.3931 0.3225 0.2704 0.056 Uiso calc R 1
C C17 0.2972(5) 0.3413(4) 0.4373(3) 0.0359(11) Uani d . 1
C C21 -0.0676(5) 0.6362(4) 0.2196(3) 0.0325(10) Uani d . 1
C C22 -0.1923(5) 0.6271(4) 0.1846(3) 0.0378(11) Uani d . 1
H H22 -0.2463 0.5795 0.2261 0.045 Uiso calc R 1
C C23 -0.2346(6) 0.6900(4) 0.0871(4) 0.0494(13) Uani d . 1
C C24 -0.1618(7) 0.7615(5) 0.0232(4) 0.0625(16) Uani d . 1
H H24 -0.1947 0.8034 -0.0418 0.075 Uiso calc R 1
C C25 -0.0383(7) 0.7705(5) 0.0570(4) 0.0637(16) Uani d . 1
H H25 0.0150 0.8177 0.0141 0.076 Uiso calc R 1
C C26 0.0088(6) 0.7088(4) 0.1561(4) 0.0506(13) Uani d . 1
H H26 0.0916 0.7169 0.1788 0.061 Uiso calc R 1
C C27 -0.0222(4) 0.5716(4) 0.3263(3) 0.0309(10) Uani d . 1
C C31 0.4937(5) 0.7748(4) 0.2790(3) 0.0324(10) Uani d . 1
C C32 0.6194(5) 0.8086(4) 0.2749(3) 0.0384(11) Uani d . 1
H H32 0.6927 0.7653 0.3219 0.046 Uiso calc R 1
C C33 0.6337(6) 0.9073(4) 0.2003(4) 0.0456(12) Uani d . 1
C C34 0.5288(7) 0.9735(5) 0.1300(4) 0.0635(16) Uani d . 1
H H34 0.5415 1.0401 0.0802 0.076 Uiso calc R 1
C C35 0.4040(7) 0.9397(5) 0.1343(4) 0.0663(17) Uani d . 1
H H35 0.3314 0.9835 0.0869 0.080 Uiso calc R 1
C C36 0.3857(5) 0.8404(4) 0.2091(4) 0.0502(13) Uani d . 1
H H36 0.3008 0.8182 0.2121 0.060 Uiso calc R 1
C C37 0.4740(5) 0.6664(3) 0.3589(3) 0.0297(9) Uani d . 1
C C41 0.0016(4) 0.9632(3) 0.5521(3) 0.0314(10) Uani d . 1
C C42 -0.0232(5) 0.9975(4) 0.6293(3) 0.0407(11) Uani d . 1
H H42 -0.0468 1.0734 0.6240 0.049 Uiso calc R 1
C C43 0.0330(5) 0.7925(4) 0.6719(3) 0.0365(11) Uani d . 1
C C51 -0.9334(5) 0.5121(4) 0.0086(3) 0.0415(11) Uani d . 1
C C52 -0.8513(5) 0.4608(5) 0.0911(4) 0.0544(14) Uani d . 1
H H52 -0.8710 0.4025 0.1468 0.065 Uiso calc R 1
C C53 -0.7648(6) 0.6076(4) -0.0381(4) 0.0516(13) Uani d . 1

loop_
_atom_site_aniso_label
_atom_site_aniso_U_11
_atom_site_aniso_U_22
_atom_site_aniso_U_33
_atom_site_aniso_U_12
_atom_site_aniso_U_13
_atom_site_aniso_U_23
Er 0.02554(11) 0.02397(11) 0.03386(12) -0.00788(8) -0.00287(8) -0.00838(8)
O1 0.0322(17) 0.0376(18) 0.056(2) -0.0026(14) -0.0047(15) -0.0251(16)
O2 0.0345(17) 0.0352(18) 0.058(2) -0.0059(14) -0.0066(15) -0.0228(16)
O11 0.0404(18) 0.0341(18) 0.054(2) -0.0135(15) 0.0042(15) -0.0201(16)
O12 0.0384(18) 0.0296(17) 0.0514(19) -0.0152(14) 0.0035(15) -0.0176(15)
O13 0.051(2) 0.043(2) 0.080(3) -0.0158(18) -0.005(2) -0.008(2)
O14 0.063(2) 0.034(2) 0.124(4) -0.0105(18) -0.001(2) -0.039(2)
O21 0.0432(19) 0.042(2) 0.0489(19) -0.0117(15) -0.0143(16) -0.0164(16)
O22 0.0453(19) 0.049(2) 0.0373(18) -0.0163(16) 0.0048(15) -0.0105(16)
O23 0.084(4) 0.136(5) 0.108(4) -0.049(3) -0.039(3) -0.025(4)
O24 0.115(4) 0.098(4) 0.077(3) 0.009(3) -0.060(3) -0.024(3)
O31 0.0346(18) 0.0390(19) 0.0487(19) -0.0168(15) 0.0032(15) -0.0073(16)
O32 0.0420(19) 0.0265(17) 0.056(2) -0.0037(15) -0.0204(16) -0.0017(15)
O33 0.148(5) 0.100(4) 0.128(4) -0.095(4) 0.034(4) -0.011(4)
O34 0.085(3) 0.102(4) 0.113(4) -0.063(3) 0.011(3) -0.047(3)
N11 0.030(2) 0.037(3) 0.084(4) -0.0081(19) -0.007(2) -0.020(3)
N21 0.069(4) 0.068(4) 0.068(4) 0.005(3) -0.032(3) -0.035(3)
N31 0.087(4) 0.063(4) 0.080(4) -0.051(3) 0.023(3) -0.032(3)
N41 0.036(2) 0.031(2) 0.033(2) -0.0119(16) 0.0000(16) -0.0103(17)
N42 0.081(3) 0.031(2) 0.037(2) -0.012(2) 0.004(2) -0.0067(19)
N51 0.048(3) 0.043(2) 0.047(2) -0.015(2) -0.006(2) -0.009(2)
N52 0.062(3) 0.083(4) 0.084(4) -0.035(3) -0.013(3) 0.009(3)
S41 0.0646(8) 0.0419(7) 0.0350(6) -0.0115(6) 0.0013(6) -0.0157(6)
S51 0.0514(8) 0.0658(10) 0.0603(9) -0.0205(7) -0.0158(7) -0.0058(7)
C11 0.035(3) 0.026(2) 0.046(3) -0.0019(19) -0.011(2) -0.012(2)
C12 0.030(2) 0.031(3) 0.052(3) -0.0052(19) -0.004(2) -0.019(2)
C13 0.034(3) 0.028(3) 0.062(3) -0.006(2) -0.010(2) -0.013(2)
C14 0.061(4) 0.048(3) 0.073(4) -0.007(3) -0.011(3) -0.037(3)
C15 0.086(4) 0.056(4) 0.049(3) -0.010(3) -0.005(3) -0.026(3)
C16 0.058(3) 0.034(3) 0.045(3) -0.009(2) -0.013(2) -0.010(2)
C17 0.031(2) 0.029(2) 0.047(3) -0.004(2) -0.011(2) -0.013(2)
C21 0.037(2) 0.028(2) 0.033(2) -0.0051(19) 0.0001(19) -0.013(2)
C22 0.039(3) 0.035(3) 0.039(3) -0.005(2) -0.004(2) -0.016(2)
C23 0.057(3) 0.043(3) 0.045(3) -0.001(3) -0.018(3) -0.016(3)
C24 0.096(5) 0.046(3) 0.035(3) -0.007(3) -0.012(3) -0.008(3)
C25 0.089(5) 0.048(3) 0.046(3) -0.025(3) 0.015(3) -0.005(3)
C26 0.057(3) 0.043(3) 0.055(3) -0.020(3) 0.003(3) -0.017(3)
C27 0.029(2) 0.027(2) 0.036(2) -0.0031(19) -0.001(2) -0.014(2)
C31 0.036(2) 0.025(2) 0.034(2) -0.0071(19) -0.0001(19) -0.0084(19)
C32 0.043(3) 0.030(3) 0.044(3) -0.010(2) 0.003(2) -0.015(2)
C33 0.061(3) 0.039(3) 0.048(3) -0.027(3) 0.016(3) -0.020(2)
C34 0.099(5) 0.038(3) 0.047(3) -0.027(3) 0.011(3) -0.002(3)
C35 0.080(4) 0.049(3) 0.051(3) -0.012(3) -0.019(3) 0.004(3)
C36 0.046(3) 0.045(3) 0.049(3) -0.010(2) -0.008(2) -0.004(3)
C37 0.035(3) 0.026(2) 0.033(2) -0.0092(19) -0.001(2) -0.0144(19)
C41 0.029(2) 0.028(2) 0.038(2) -0.0084(19) 0.0013(19) -0.012(2)
C42 0.050(3) 0.030(3) 0.041(3) -0.009(2) -0.004(2) -0.012(2)
C43 0.040(3) 0.034(3) 0.040(3) -0.012(2) 0.001(2) -0.017(2)
C51 0.040(3) 0.039(3) 0.041(3) -0.008(2) -0.002(2) -0.009(2)
C52 0.050(3) 0.054(3) 0.052(3) -0.018(3) -0.004(3) -0.008(3)
C53 0.048(3) 0.045(3) 0.054(3) -0.014(3) -0.003(3) -0.008(3)

loop_
_atom_type_symbol
_atom_type_description
_atom_type_scat_dispersion_real
_atom_type_scat_dispersion_imag
_atom_type_scat_source
C C 0.0033 0.0016 'International Tables Vol C Tables 4.2.6.8 and 6.1.1.4'
H H 0.0000 0.0000 'International Tables Vol C Tables 4.2.6.8 and 6.1.1.4'
N N 0.0061 0.0033 'International Tables Vol C Tables 4.2.6.8 and 6.1.1.4'
O O 0.0106 0.0060 'International Tables Vol C Tables 4.2.6.8 and 6.1.1.4'
S S 0.1246 0.1234 'International Tables Vol C Tables 4.2.6.8 and 6.1.1.4'
Er Er -0.2586 4.9576 'International Tables Vol C Tables 4.2.6.8 and 6.1.1.4'

loop_
_geom_angle_atom_site_label_1
_geom_angle_atom_site_label_2
_geom_angle_atom_site_label_3
_geom_angle_site_symmetry_1
_geom_angle_site_symmetry_3
_geom_angle
O22 Er O31 2_566 . 152.41(12)
O22 Er O32 2_566 2_666 84.35(12)
O31 Er O32 . 2_666 104.12(11)
O22 Er O21 2_566 . 105.35(11)
O31 Er O21 . . 81.29(11)
O32 Er O21 2_666 . 148.41(11)
O22 Er O1 2_566 . 75.53(11)
O31 Er O1 . . 81.78(11)
O32 Er O1 2_666 . 140.33(11)
O21 Er O1 . . 70.92(10)
O22 Er O11 2_566 . 129.54(11)
O31 Er O11 . . 77.98(11)
O32 Er O11 2_666 . 75.16(11)
O21 Er O11 . . 75.68(11)
O1 Er O11 . . 143.06(10)
O22 Er O2 2_566 . 81.49(11)
O31 Er O2 . . 76.92(11)
O32 Er O2 2_666 . 70.61(10)
O21 Er O2 . . 139.80(11)
O1 Er O2 . . 72.82(10)
O11 Er O2 . . 130.44(10)
O22 Er O12 2_566 . 76.80(11)
O31 Er O12 . . 130.58(11)
O32 Er O12 2_666 . 75.58(10)
O21 Er O12 . . 77.55(10)
O1 Er O12 . . 130.06(10)
O11 Er O12 . . 53.73(10)
O2 Er O12 . . 141.23(10)
O22 Er C17 2_566 . 103.32(13)
O31 Er C17 . . 104.25(13)
O32 Er C17 2_666 . 74.21(12)
O21 Er C17 . . 74.30(11)
O1 Er C17 . . 143.33(11)
O11 Er C17 . . 26.90(12)
O2 Er C17 . . 143.84(11)
O12 Er C17 . . 26.84(11)
Er O1 H1A . . 109.2
Er O1 H1B . . 124.7
H1A O1 H1B . . 109.5
Er O2 H2A . . 118.2
Er O2 H2B . . 130.3
H2A O2 H2B . . 108.8
C17 O11 Er . . 93.3(3)
C17 O12 Er . . 91.6(3)
C27 O21 Er . . 145.7(3)
C27 O22 Er . 2_566 150.7(3)
C37 O31 Er . . 135.7(3)
C37 O32 Er . 2_666 172.3(3)
O13 N11 O14 . . 123.1(5)
O13 N11 C13 . . 118.8(4)
O14 N11 C13 . . 118.0(5)
O23 N21 O24 . . 123.5(6)
O23 N21 C23 . . 119.4(5)
O24 N21 C23 . . 117.1(6)
O34 N31 O33 . . 124.0(6)
O34 N31 C33 . . 118.6(5)
O33 N31 C33 . . 117.4(6)
C43 N41 C41 . . 110.9(4)
C43 N42 H42A . . 126.1
C43 N42 H42B . . 115.7
H42A N42 H42B . . 117.5
C53 N51 C51 . . 110.9(4)
C53 N52 H52A . . 115.5
C53 N52 H52B . . 127.2
H52A N52 H52B . . 117.2
C42 S41 C43 . . 88.8(2)
C52 S51 C53 . . 88.2(2)
C16 C11 C12 . . 120.1(4)
C16 C11 C17 . . 119.6(4)
C12 C11 C17 . . 120.3(4)
C11 C12 C13 . . 117.5(4)
C11 C12 H12 . . 121.3
C13 C12 H12 . . 121.3
C14 C13 C12 . . 122.7(5)
C14 C13 N11 . . 118.8(5)
C12 C13 N11 . . 118.5(5)
C13 C14 C15 . . 118.6(5)
C13 C14 H14 . . 120.7
C15 C14 H14 . . 120.7
C14 C15 C16 . . 120.2(5)
C14 C15 H15 . . 119.9
C16 C15 H15 . . 119.9
C11 C16 C15 . . 120.8(5)
C11 C16 H16 . . 119.6
C15 C16 H16 . . 119.6
O12 C17 O11 . . 121.3(4)
O12 C17 C11 . . 120.1(4)
O11 C17 C11 . . 118.6(4)
O12 C17 Er . . 61.6(2)
O11 C17 Er . . 59.8(2)
C11 C17 Er . . 177.6(3)
C26 C21 C22 . . 118.9(4)
C26 C21 C27 . . 121.4(4)
C22 C21 C27 . . 119.6(4)
C23 C22 C21 . . 118.7(5)
C23 C22 H22 . . 120.6
C21 C22 H22 . . 120.6
C24 C23 C22 . . 123.6(5)
C24 C23 N21 . . 119.2(5)
C22 C23 N21 . . 117.1(5)
C23 C24 C25 . . 118.0(5)
C23 C24 H24 . . 121.0
C25 C24 H24 . . 121.0
C24 C25 C26 . . 120.5(5)
C24 C25 H25 . . 119.7
C26 C25 H25 . . 119.7
C21 C26 C25 . . 120.2(5)
C21 C26 H26 . . 119.9
C25 C26 H26 . . 119.9
O21 C27 O22 . . 125.5(4)
O21 C27 C21 . . 117.9(4)
O22 C27 C21 . . 116.6(4)
C36 C31 C32 . . 119.9(4)
C36 C31 C37 . . 119.6(4)
C32 C31 C37 . . 120.5(4)
C33 C32 C31 . . 118.7(4)
C33 C32 H32 . . 120.7
C31 C32 H32 . . 120.7
C34 C33 C32 . . 122.6(5)
C34 C33 N31 . . 118.7(5)
C32 C33 N31 . . 118.7(5)
C33 C34 C35 . . 118.6(5)
C33 C34 H34 . . 120.7
C35 C34 H34 . . 120.7
C34 C35 C36 . . 120.3(5)
C34 C35 H35 . . 119.8
C36 C35 H35 . . 119.8
C31 C36 C35 . . 119.9(5)
C31 C36 H36 . . 120.0
C35 C36 H36 . . 120.0
O32 C37 O31 . . 124.9(4)
O32 C37 C31 . . 118.8(4)
O31 C37 C31 . . 116.3(4)
C42 C41 N41 . . 114.9(4)
C42 C41 C41 . 2_576 126.5(5)
N41 C41 C41 . 2_576 118.6(5)
C41 C42 S41 . . 111.0(3)
C41 C42 H42 . . 124.5
S41 C42 H42 . . 124.5
N41 C43 N42 . . 124.7(4)
N41 C43 S41 . . 114.4(3)
N42 C43 S41 . . 120.9(3)
C52 C51 N51 . . 114.7(4)
C52 C51 C51 . 2_365 126.3(6)
N51 C51 C51 . 2_365 119.0(5)
C51 C52 S51 . . 111.5(4)
C51 C52 H52 . . 124.2
S51 C52 H52 . . 124.2
N51 C53 N52 . . 124.9(5)
N51 C53 S51 . . 114.6(4)
N52 C53 S51 . . 120.4(4)

loop_
_geom_bond_atom_site_label_1
_geom_bond_atom_site_label_2
_geom_bond_site_symmetry_2
_geom_bond_distance
_geom_bond_publ_flag
Er O1 . 2.378(3) y
Er O2 . 2.419(3) y
Er O11 . 2.417(3) y
Er O12 . 2.455(3) y
Er O21 . 2.293(3) y
Er O22 2_566 2.254(3) y
Er O31 . 2.262(3) y
Er O32 2_666 2.280(3) y
Er C17 . 2.791(4) ?
O1 H1A . 0.8137 ?
O1 H1B . 0.8020 ?
O2 H2A . 0.8155 ?
O2 H2B . 0.8188 ?
O11 C17 . 1.265(5) ?
O12 C17 . 1.261(5) ?
O13 N11 . 1.214(5) ?
O14 N11 . 1.235(5) ?
O21 C27 . 1.238(5) ?
O22 C27 . 1.245(5) ?
O22 Er 2_566 2.254(3) ?
O23 N21 . 1.207(7) ?
O24 N21 . 1.227(6) ?
O31 C37 . 1.246(5) ?
O32 C37 . 1.242(5) ?
O32 Er 2_666 2.280(3) ?
O33 N31 . 1.229(6) ?
O34 N31 . 1.209(6) ?
N11 C13 . 1.467(6) ?
N21 C23 . 1.487(7) ?
N31 C33 . 1.476(7) ?
N41 C43 . 1.299(5) ?
N41 C41 . 1.392(5) ?
N42 C43 . 1.347(5) ?
N42 H42A . 0.8667 ?
N42 H42B . 0.8371 ?
N51 C53 . 1.299(6) ?
N51 C51 . 1.388(6) ?
N52 C53 . 1.357(7) ?
N52 H52A . 0.8698 ?
N52 H52B . 0.8715 ?
S41 C42 . 1.716(5) ?
S41 C43 . 1.744(4) ?
S51 C52 . 1.721(5) ?
S51 C53 . 1.742(5) ?
C11 C16 . 1.376(6) ?
C11 C12 . 1.382(6) ?
C11 C17 . 1.502(6) ?
C12 C13 . 1.392(6) ?
C12 H12 . 0.9300 ?
C13 C14 . 1.368(7) ?
C14 C15 . 1.369(8) ?
C14 H14 . 0.9300 ?
C15 C16 . 1.378(7) ?
C15 H15 . 0.9300 ?
C16 H16 . 0.9300 ?
C21 C26 . 1.379(6) ?
C21 C22 . 1.387(6) ?
C21 C27 . 1.500(6) ?
C22 C23 . 1.379(6) ?
C22 H22 . 0.9300 ?
C23 C24 . 1.351(8) ?
C24 C25 . 1.368(8) ?
C24 H24 . 0.9300 ?
C25 C26 . 1.407(7) ?
C25 H25 . 0.9300 ?
C26 H26 . 0.9300 ?
C31 C36 . 1.379(6) ?
C31 C32 . 1.383(6) ?
C31 C37 . 1.504(6) ?
C32 C33 . 1.371(6) ?
C32 H32 . 0.9300 ?
C33 C34 . 1.364(7) ?
C34 C35 . 1.375(8) ?
C34 H34 . 0.9300 ?
C35 C36 . 1.387(7) ?
C35 H35 . 0.9300 ?
C36 H36 . 0.9300 ?
C41 C42 . 1.346(6) ?
C41 C41 2_576 1.461(8) ?
C42 H42 . 0.9300 ?
C51 C52 . 1.336(6) ?
C51 C51 2_365 1.457(9) ?
C52 H52 . 0.9300 ?

loop_
_geom_hbond_atom_site_label_D
_geom_hbond_atom_site_label_H
_geom_hbond_atom_site_label_A
_geom_hbond_site_symmetry_A
_geom_hbond_distance_DH
_geom_hbond_distance_HA
_geom_hbond_distance_DA
_geom_hbond_angle_DHA
_geom_hbond_publ_flag
O1 H1A O12 2_566 0.81 2.07 2.857(4) 163 y
O1 H1B N41 . 0.80 1.94 2.737(5) 173 y
O2 H2A O11 2_666 0.82 2.19 2.903(4) 146 y
O2 H2B O14 1_565 0.82 2.23 2.864(5) 135 y
N42 H42A O22 2_566 0.87 2.35 3.208(6) 170 y
N42 H42B N51 1_656 0.84 2.15 2.973(6) 169 y
N52 H52A O24 . 0.87 2.47 3.239(7) 148 y
